data_7712299
loop_
_publ_author_name
'Bhunia, Pradip'
'Gomila, Rosa M.'
'Frontera, Antonio'
'Ghosh, Ashutosh'

_publ_section_title
;
 Combined effects of the lewis acidity and electric field of proximal
 redox innocent metal ions on the redox potential of vanadyl Schiff base
 complexes: an experimental and theoretical study.
;
_journal_name_full 'Dalton transactions (Cambridge, England : 2003)'
_journal_paper_doi 10.1039/d3dt00024a
_journal_year 2023
_chemical_formula_moiety 'C20 H22 N2 O5 V, 1.78(H2 O)'
_chemical_formula_sum 'C20 H25.56 N2 O6.78 V'
_chemical_formula_weight 453.4
_space_group_crystal_system monoclinic
_space_group_IT_number 14
_space_group_name_Hall '-P 2ybc'
_space_group_name_H-M_alt 'P 1 21/c 1'
_atom_sites_solution_hydrogens mixed
_audit_creation_date 2023-01-30
_audit_creation_method
;
Olex2 1.2
(compiled 2018.05.29 svn.r3508 for OlexSys, GUI svn.r5506)
;
_audit_update_record
;
2023-01-30 deposited with the CCDC.	2023-02-01 downloaded from the CCDC.
;
_cell_angle_alpha 90
_cell_angle_beta 105.233(5)
_cell_angle_gamma 90
_cell_formula_units_Z 4
_cell_length_a 10.1320(15)
_cell_length_b 19.209(2)
_cell_length_c 10.8529(15)
_cell_measurement_reflns_used 9447
_cell_measurement_temperature 132(2)
_cell_measurement_theta_max 26.46
_cell_measurement_theta_min 2.34
_cell_volume 2038.0(5)
_computing_cell_refinement 'Bruker SAINT'
_computing_data_collection 'Bruker APEX2'
_computing_data_reduction 'Bruker SAINT'
_computing_molecular_graphics 'Olex2 (Dolomanov et al., 2009)'
_computing_publication_material 'Olex2 (Dolomanov et al., 2009)'
_computing_structure_refinement 'XL (Sheldrick, 2008)'
_computing_structure_solution 'SHELXT 2014/5 (Sheldrick, 2014)'
_diffrn_ambient_temperature 132.19
_diffrn_measured_fraction_theta_full 0.993
_diffrn_measured_fraction_theta_max 0.990
_diffrn_measurement_device_type 'Bruker APEX-II CCD'
_diffrn_measurement_method '\f and \w scans'
_diffrn_radiation_type MoK\a
_diffrn_radiation_wavelength 0.71073
_diffrn_reflns_av_R_equivalents 0.0584
_diffrn_reflns_av_unetI/netI 0.0525
_diffrn_reflns_Laue_measured_fraction_full 0.993
_diffrn_reflns_Laue_measured_fraction_max 0.990
_diffrn_reflns_limit_h_max 12
_diffrn_reflns_limit_h_min -10
_diffrn_reflns_limit_k_max 23
_diffrn_reflns_limit_k_min -24
_diffrn_reflns_limit_l_max 13
_diffrn_reflns_limit_l_min -13
_diffrn_reflns_number 15069
_diffrn_reflns_point_group_measured_fraction_full 0.993
_diffrn_reflns_point_group_measured_fraction_max 0.990
_diffrn_reflns_theta_full 25.242
_diffrn_reflns_theta_max 26.481
_diffrn_reflns_theta_min 2.338
_exptl_absorpt_coefficient_mu 0.531
_exptl_absorpt_correction_T_max 0.913
_exptl_absorpt_correction_T_min 0.798
_exptl_absorpt_correction_type empirical
_exptl_absorpt_process_details SADABS
_exptl_crystal_colour GREEN
_exptl_crystal_density_diffrn 1.478
_exptl_crystal_description BLOCK
_exptl_crystal_F_000 947.2
_exptl_crystal_size_max 0.46
_exptl_crystal_size_mid 0.34
_exptl_crystal_size_min 0.18
_refine_diff_density_max 0.636
_refine_diff_density_min -0.699
_refine_diff_density_rms 0.083
_refine_ls_extinction_method none
_refine_ls_goodness_of_fit_ref 1.020
_refine_ls_hydrogen_treatment constr
_refine_ls_matrix_type full
_refine_ls_number_parameters 275
_refine_ls_number_reflns 4163
_refine_ls_number_restraints 0
_refine_ls_restrained_S_all 1.020
_refine_ls_R_factor_all 0.0653
_refine_ls_R_factor_gt 0.0539
_refine_ls_shift/su_max 0.001
_refine_ls_shift/su_mean 0.000
_refine_ls_structure_factor_coef Fsqd
_refine_ls_weighting_details 'w=1/[\s^2^(Fo^2^)+(0.0698P)^2^+3.0929P] where P=(Fo^2^+2Fc^2^)/3'
_refine_ls_weighting_scheme calc
_refine_ls_wR_factor_gt 0.1359
_refine_ls_wR_factor_ref 0.1473
_reflns_Friedel_coverage 0.000
_reflns_number_gt 3483
_reflns_number_total 4163
_reflns_threshold_expression 'I > 2\s(I)'
_cod_data_source_file d3dt00024a2.cif
_cod_data_source_block 1
_cod_depositor_comments
;
The following automatic conversions were performed:

data item '_exptl_absorpt_correction_type' value 'EMPIRICAL' was
changed to 'empirical' in accordance with the
/home/data/users/saulius/crontab/automatic-downloads/rss-feeds/RSC/lib/dictionaries/cif_core.dic
dictionary named 'cif_core.dic' version 2.4.2 last updated on
2011-04-26.

Automatic conversion script
Id: cif_fix_values 7556 2019-12-06 15:28:31Z antanas 
;
_cod_database_code 7712299
_shelx_shelxl_version_number 2016/6
_shelx_space_group_comment
;
The symmetry employed for this shelxl refinement is uniquely defined
by the following loop, which should always be used as a source of
symmetry information in preference to the above space-group names.
They are only intended as comments.
;
_olex2_refinement_description
;
1. Fixed Uiso
 At 1.2 times of:
  All C(H) groups, All C(H,H) groups
 At 1.5 times of:
  All C(H,H,H) groups, All O(H,H) groups
2. Others
 Fixed Sof: O52(0.78) H52A(0.78) H52B(0.78)
3.a Free rotating group:
 O52(H52A,H52B,O51,H51A,H51B)
3.b Secondary CH2 refined with riding coordinates:
 C21(H21A,H21B)
3.c Aromatic/amide H refined with riding coordinates:
 C23(H23), C18(H18), C27(H27), C25(H25), C14(H14), C26(H26), C16(H16), C15(H15)
3.d Idealised Me refined as rotating group:
 C1(H1A,H1B,H1C), C32(H32A,H32B,H32C), C2(H2A,H2B,H2C), C42(H42A,H42B,H42C)
;
_olex2_submission_special_instructions 'No special instructions were received'

loop_
_space_group_symop_operation_xyz
'x, y, z'
'-x, y+1/2, -z+1/2'
'-x, -y, -z'
'x, -y-1/2, z-1/2'

loop_
_atom_site_label
_atom_site_type_symbol
_atom_site_fract_x
_atom_site_fract_y
_atom_site_fract_z
_atom_site_U_iso_or_equiv
_atom_site_adp_type
_atom_site_occupancy
_atom_site_site_symmetry_order
_atom_site_calc_flag
_atom_site_refinement_flags_posn
_atom_site_refinement_flags_adp
_atom_site_refinement_flags_occupancy
_atom_site_disorder_assembly
_atom_site_disorder_group
V1 V 0.45855(4) 0.39549(2) 0.60397(4) 0.02124(16) Uani 1 1 d . . . . .
O30 O 0.49235(18) 0.48375(10) 0.69376(19) 0.0252(4) Uani 1 1 d . . . . .
O11 O 0.65251(18) 0.38673(10) 0.62714(19) 0.0269(4) Uani 1 1 d . . . . .
O31 O 0.5535(2) 0.55556(11) 0.90680(19) 0.0303(5) Uani 1 1 d . . . . .
O1 O 0.4055(2) 0.34524(10) 0.69823(19) 0.0309(5) Uani 1 1 d . . . . .
O41 O 0.9143(2) 0.38547(11) 0.7268(2) 0.0355(5) Uani 1 1 d . . . . .
N22 N 0.2939(2) 0.44342(11) 0.4821(2) 0.0234(5) Uani 1 1 d . . . . .
N19 N 0.4318(2) 0.33668(11) 0.4392(2) 0.0240(5) Uani 1 1 d . . . . .
C29 C 0.3961(3) 0.52557(13) 0.7141(3) 0.0231(5) Uani 1 1 d . . . . .
C24 C 0.2654(3) 0.53325(13) 0.6287(3) 0.0241(6) Uani 1 1 d . . . . .
C23 C 0.2280(3) 0.49603(14) 0.5101(3) 0.0256(6) Uani 1 1 d . . . . .
H23 H 0.148821 0.511182 0.447580 0.031 Uiso 1 1 calc R . . . .
C12 C 0.7217(3) 0.33803(14) 0.5829(3) 0.0258(6) Uani 1 1 d . . . . .
C21 C 0.2514(3) 0.41599(15) 0.3512(3) 0.0270(6) Uani 1 1 d . . . . .
H21A H 0.298275 0.441750 0.295880 0.032 Uiso 1 1 calc R . . . .
H21B H 0.151481 0.421884 0.316070 0.032 Uiso 1 1 calc R . . . .
C17 C 0.6632(3) 0.29176(14) 0.4830(3) 0.0276(6) Uani 1 1 d . . . . .
C28 C 0.4257(3) 0.56641(14) 0.8273(3) 0.0264(6) Uani 1 1 d . . . . .
C18 C 0.5220(3) 0.29625(14) 0.4119(3) 0.0270(6) Uani 1 1 d . . . . .
H18 H 0.492728 0.267166 0.339003 0.032 Uiso 1 1 calc R . . . .
C1 C 0.1961(3) 0.29611(15) 0.4161(3) 0.0297(6) Uani 1 1 d . . . . .
H1A H 0.226901 0.247560 0.423980 0.045 Uiso 1 1 calc GR . . . .
H1B H 0.101623 0.298379 0.362944 0.045 Uiso 1 1 calc GR . . . .
H1C H 0.200533 0.314907 0.501003 0.045 Uiso 1 1 calc GR . . . .
C20 C 0.2886(3) 0.33905(15) 0.3540(3) 0.0262(6) Uani 1 1 d . . . . .
C13 C 0.8652(3) 0.33505(15) 0.6376(3) 0.0291(6) Uani 1 1 d . . . . .
C32 C 0.5861(3) 0.59160(17) 1.0270(3) 0.0368(7) Uani 1 1 d . . . . .
H32A H 0.585039 0.641922 1.011851 0.055 Uiso 1 1 calc GR . . . .
H32B H 0.677164 0.577510 1.077578 0.055 Uiso 1 1 calc GR . . . .
H32C H 0.518203 0.579972 1.073536 0.055 Uiso 1 1 calc GR . . . .
C2 C 0.2769(3) 0.31437(16) 0.2178(3) 0.0321(6) Uani 1 1 d . . . . .
H2A H 0.346815 0.337431 0.184826 0.048 Uiso 1 1 calc GR . . . .
H2B H 0.185928 0.325982 0.163529 0.048 Uiso 1 1 calc GR . . . .
H2C H 0.290257 0.263844 0.217694 0.048 Uiso 1 1 calc GR . . . .
C27 C 0.3295(3) 0.61127(15) 0.8522(3) 0.0326(7) Uani 1 1 d . . . . .
H27 H 0.350733 0.637391 0.929272 0.039 Uiso 1 1 calc R . . . .
C25 C 0.1693(3) 0.58072(15) 0.6553(3) 0.0318(6) Uani 1 1 d . . . . .
H25 H 0.082285 0.586110 0.596174 0.038 Uiso 1 1 calc R . . . .
C14 C 0.9439(3) 0.28526(16) 0.5974(3) 0.0344(7) Uani 1 1 d . . . . .
H14 H 1.039486 0.283069 0.635990 0.041 Uiso 1 1 calc R . . . .
C26 C 0.2012(3) 0.61875(17) 0.7656(3) 0.0368(7) Uani 1 1 d . . . . .
H26 H 0.136279 0.650252 0.783272 0.044 Uiso 1 1 calc R . . . .
C16 C 0.7470(3) 0.24224(15) 0.4421(3) 0.0334(7) Uani 1 1 d . . . . .
H16 H 0.707540 0.211656 0.373568 0.040 Uiso 1 1 calc R . . . .
C15 C 0.8836(3) 0.23821(16) 0.5004(3) 0.0376(7) Uani 1 1 d . . . . .
H15 H 0.937829 0.203453 0.475086 0.045 Uiso 1 1 calc R . . . .
C42 C 1.0589(3) 0.39370(18) 0.7705(4) 0.0446(9) Uani 1 1 d . . . . .
H42A H 1.098851 0.352583 0.819827 0.067 Uiso 1 1 calc GR . . . .
H42B H 1.080052 0.435169 0.824709 0.067 Uiso 1 1 calc GR . . . .
H42C H 1.097211 0.399000 0.696985 0.067 Uiso 1 1 calc GR . . . .
O52 O 0.9685(3) 0.57600(15) 0.9296(3) 0.0578(9) Uani 0.78 1 d . . P . .
H52A H 1.048009 0.559707 0.970637 0.087 Uiso 0.78 1 d G . P . .
H52B H 0.914310 0.540101 0.918939 0.087 Uiso 0.78 1 d G . P . .
O51 O 0.7744(2) 0.45913(11) 0.8885(2) 0.0414(5) Uani 1 1 d G . . . .
H51A H 0.705426 0.487624 0.867226 0.062 Uiso 1 1 d G . . . .
H51B H 0.773342 0.437000 0.818323 0.062 Uiso 1 1 d G . . . .

loop_
_atom_site_aniso_label
_atom_site_aniso_U_11
_atom_site_aniso_U_22
_atom_site_aniso_U_33
_atom_site_aniso_U_23
_atom_site_aniso_U_13
_atom_site_aniso_U_12
V1 0.0181(2) 0.0202(3) 0.0239(3) 0.00018(17) 0.00285(18) -0.00047(15)
O30 0.0182(9) 0.0250(10) 0.0310(10) -0.0030(8) 0.0041(7) -0.0003(7)
O11 0.0187(9) 0.0274(10) 0.0327(11) -0.0039(8) 0.0034(8) 0.0030(7)
O31 0.0297(10) 0.0304(11) 0.0290(11) -0.0059(9) 0.0047(8) -0.0047(8)
O1 0.0322(10) 0.0303(11) 0.0297(11) 0.0027(9) 0.0072(8) -0.0056(8)
O41 0.0185(10) 0.0426(12) 0.0417(13) 0.0007(10) 0.0014(9) 0.0030(8)
N22 0.0217(11) 0.0237(11) 0.0243(12) 0.0009(9) 0.0053(9) -0.0018(8)
N19 0.0240(11) 0.0206(11) 0.0271(12) -0.0015(9) 0.0060(9) -0.0008(8)
C29 0.0239(13) 0.0170(12) 0.0298(15) 0.0018(11) 0.0099(11) -0.0015(9)
C24 0.0251(13) 0.0201(13) 0.0283(14) 0.0035(11) 0.0091(11) 0.0027(10)
C23 0.0199(12) 0.0257(14) 0.0297(15) 0.0053(11) 0.0037(10) 0.0030(10)
C12 0.0250(13) 0.0233(14) 0.0301(15) 0.0049(11) 0.0091(11) 0.0041(10)
C21 0.0255(13) 0.0305(14) 0.0228(14) -0.0002(12) 0.0025(11) -0.0013(11)
C17 0.0282(14) 0.0205(13) 0.0367(16) 0.0024(12) 0.0134(12) 0.0024(10)
C28 0.0260(13) 0.0224(13) 0.0306(15) 0.0008(11) 0.0074(11) -0.0016(10)
C18 0.0339(15) 0.0185(13) 0.0305(15) -0.0023(11) 0.0117(12) -0.0033(10)
C1 0.0274(14) 0.0296(15) 0.0322(16) -0.0013(12) 0.0078(12) -0.0093(11)
C20 0.0208(12) 0.0296(15) 0.0271(15) -0.0018(11) 0.0041(11) -0.0041(10)
C13 0.0236(13) 0.0308(15) 0.0332(16) 0.0093(12) 0.0078(11) 0.0047(11)
C32 0.0445(18) 0.0340(16) 0.0285(16) -0.0072(13) 0.0032(13) -0.0110(13)
C2 0.0327(15) 0.0324(16) 0.0308(15) -0.0066(13) 0.0077(12) -0.0039(12)
C27 0.0446(17) 0.0247(15) 0.0300(16) -0.0024(12) 0.0123(13) 0.0021(12)
C25 0.0274(14) 0.0285(15) 0.0401(17) 0.0055(13) 0.0101(12) 0.0076(11)
C14 0.0267(14) 0.0349(16) 0.0444(19) 0.0146(14) 0.0142(13) 0.0105(12)
C26 0.0416(17) 0.0333(16) 0.0386(18) 0.0025(14) 0.0159(14) 0.0127(13)
C16 0.0407(17) 0.0232(14) 0.0424(18) 0.0033(13) 0.0214(14) 0.0036(12)
C15 0.0411(17) 0.0286(15) 0.052(2) 0.0093(14) 0.0270(15) 0.0113(13)
C42 0.0191(14) 0.048(2) 0.061(2) 0.0068(17) 0.0000(14) 0.0016(12)
O52 0.0385(17) 0.059(2) 0.062(2) 0.0112(18) -0.0114(15) -0.0097(15)
O51 0.0341(12) 0.0461(14) 0.0384(13) 0.0013(10) -0.0003(10) 0.0079(10)

loop_
_atom_type_symbol
_atom_type_description
_atom_type_scat_dispersion_real
_atom_type_scat_dispersion_imag
_atom_type_scat_source
C C 0.0033 0.0016 'International Tables Vol C Tables 4.2.6.8 and 6.1.1.4'
H H 0.0000 0.0000 'International Tables Vol C Tables 4.2.6.8 and 6.1.1.4'
N N 0.0061 0.0033 'International Tables Vol C Tables 4.2.6.8 and 6.1.1.4'
O O 0.0106 0.0060 'International Tables Vol C Tables 4.2.6.8 and 6.1.1.4'
V V 0.3005 0.5294 'International Tables Vol C Tables 4.2.6.8 and 6.1.1.4'

loop_
_geom_angle_atom_site_label_1
_geom_angle_atom_site_label_2
_geom_angle_atom_site_label_3
_geom_angle
_geom_angle_site_symmetry_1
_geom_angle_site_symmetry_3
_geom_angle_publ_flag
O30 V1 N22 86.45(8) . . ?
O30 V1 N19 151.12(9) . . ?
O11 V1 O30 88.36(8) . . ?
O11 V1 N22 138.83(9) . . ?
O11 V1 N19 87.87(9) . . ?
O1 V1 O30 104.52(10) . . ?
O1 V1 O11 111.58(10) . . ?
O1 V1 N22 109.25(10) . . ?
O1 V1 N19 103.49(10) . . ?
N22 V1 N19 77.78(9) . . ?
C29 O30 V1 124.93(16) . . ?
C12 O11 V1 129.13(17) . . ?
C28 O31 C32 116.9(2) . . ?
C13 O41 C42 117.7(2) . . ?
C23 N22 V1 125.57(19) . . ?
C23 N22 C21 118.0(2) . . ?
C21 N22 V1 116.36(17) . . ?
C18 N19 V1 125.9(2) . . ?
C18 N19 C20 120.2(2) . . ?
C20 N19 V1 113.68(16) . . ?
O30 C29 C24 123.9(2) . . ?
O30 C29 C28 118.8(2) . . ?
C24 C29 C28 117.3(2) . . ?
C29 C24 C23 121.3(2) . . ?
C29 C24 C25 120.7(3) . . ?
C25 C24 C23 118.0(3) . . ?
N22 C23 C24 124.8(3) . . ?
N22 C23 H23 117.6 . . ?
C24 C23 H23 117.6 . . ?
O11 C12 C17 124.5(2) . . ?
O11 C12 C13 117.1(3) . . ?
C17 C12 C13 118.4(2) . . ?
N22 C21 H21A 110.0 . . ?
N22 C21 H21B 110.0 . . ?
N22 C21 C20 108.7(2) . . ?
H21A C21 H21B 108.3 . . ?
C20 C21 H21A 110.0 . . ?
C20 C21 H21B 110.0 . . ?
C12 C17 C18 122.3(2) . . ?
C12 C17 C16 119.8(3) . . ?
C16 C17 C18 117.7(3) . . ?
O31 C28 C29 114.2(2) . . ?
O31 C28 C27 124.8(3) . . ?
C27 C28 C29 121.0(3) . . ?
N19 C18 C17 125.2(3) . . ?
N19 C18 H18 117.4 . . ?
C17 C18 H18 117.4 . . ?
H1A C1 H1B 109.5 . . ?
H1A C1 H1C 109.5 . . ?
H1B C1 H1C 109.5 . . ?
C20 C1 H1A 109.5 . . ?
C20 C1 H1B 109.5 . . ?
C20 C1 H1C 109.5 . . ?
N19 C20 C21 103.6(2) . . ?
N19 C20 C1 108.4(2) . . ?
N19 C20 C2 113.8(2) . . ?
C21 C20 C1 110.8(2) . . ?
C21 C20 C2 109.0(2) . . ?
C2 C20 C1 111.0(2) . . ?
O41 C13 C12 114.2(2) . . ?
O41 C13 C14 125.4(3) . . ?
C14 C13 C12 120.4(3) . . ?
O31 C32 H32A 109.5 . . ?
O31 C32 H32B 109.5 . . ?
O31 C32 H32C 109.5 . . ?
H32A C32 H32B 109.5 . . ?
H32A C32 H32C 109.5 . . ?
H32B C32 H32C 109.5 . . ?
C20 C2 H2A 109.5 . . ?
C20 C2 H2B 109.5 . . ?
C20 C2 H2C 109.5 . . ?
H2A C2 H2B 109.5 . . ?
H2A C2 H2C 109.5 . . ?
H2B C2 H2C 109.5 . . ?
C28 C27 H27 119.6 . . ?
C28 C27 C26 120.8(3) . . ?
C26 C27 H27 119.6 . . ?
C24 C25 H25 119.8 . . ?
C26 C25 C24 120.3(3) . . ?
C26 C25 H25 119.8 . . ?
C13 C14 H14 119.7 . . ?
C13 C14 C15 120.6(3) . . ?
C15 C14 H14 119.7 . . ?
C27 C26 H26 120.0 . . ?
C25 C26 C27 119.9(3) . . ?
C25 C26 H26 120.0 . . ?
C17 C16 H16 119.7 . . ?
C15 C16 C17 120.7(3) . . ?
C15 C16 H16 119.7 . . ?
C14 C15 H15 120.0 . . ?
C16 C15 C14 120.1(3) . . ?
C16 C15 H15 120.0 . . ?
O41 C42 H42A 109.5 . . ?
O41 C42 H42B 109.5 . . ?
O41 C42 H42C 109.5 . . ?
H42A C42 H42B 109.5 . . ?
H42A C42 H42C 109.5 . . ?
H42B C42 H42C 109.5 . . ?
H52A O52 H52B 104.5 . . ?
H51A O51 H51B 104.5 . . ?

loop_
_geom_bond_atom_site_label_1
_geom_bond_atom_site_label_2
_geom_bond_distance
_geom_bond_site_symmetry_2
_geom_bond_publ_flag
V1 O30 1.9406(19) . ?
V1 O11 1.9219(19) . ?
V1 O1 1.599(2) . ?
V1 N22 2.055(2) . ?
V1 N19 2.072(2) . ?
O30 C29 1.326(3) . ?
O11 C12 1.332(3) . ?
O31 C28 1.371(3) . ?
O31 C32 1.437(4) . ?
O41 C13 1.367(4) . ?
O41 C42 1.426(4) . ?
N22 C23 1.291(3) . ?
N22 C21 1.470(3) . ?
N19 C18 1.292(4) . ?
N19 C20 1.502(3) . ?
C29 C24 1.411(4) . ?
C29 C28 1.421(4) . ?
C24 C23 1.434(4) . ?
C24 C25 1.418(4) . ?
C23 H23 0.9500 . ?
C12 C17 1.406(4) . ?
C12 C13 1.420(4) . ?
C21 H21A 0.9900 . ?
C21 H21B 0.9900 . ?
C21 C20 1.524(4) . ?
C17 C18 1.439(4) . ?
C17 C16 1.422(4) . ?
C28 C27 1.380(4) . ?
C18 H18 0.9500 . ?
C1 H1A 0.9800 . ?
C1 H1B 0.9800 . ?
C1 H1C 0.9800 . ?
C1 C20 1.531(4) . ?
C20 C2 1.526(4) . ?
C13 C14 1.387(4) . ?
C32 H32A 0.9800 . ?
C32 H32B 0.9800 . ?
C32 H32C 0.9800 . ?
C2 H2A 0.9800 . ?
C2 H2B 0.9800 . ?
C2 H2C 0.9800 . ?
C27 H27 0.9500 . ?
C27 C26 1.397(5) . ?
C25 H25 0.9500 . ?
C25 C26 1.366(5) . ?
C14 H14 0.9500 . ?
C14 C15 1.400(5) . ?
C26 H26 0.9500 . ?
C16 H16 0.9500 . ?
C16 C15 1.364(5) . ?
C15 H15 0.9500 . ?
C42 H42A 0.9800 . ?
C42 H42B 0.9800 . ?
C42 H42C 0.9800 . ?
O52 H52A 0.8701 . ?
O52 H52B 0.8699 . ?
O51 H51A 0.8701 . ?
O51 H51B 0.8699 . ?
